data_2002934
loop_
_publ_author_name
'Ojala, Charles R.'
'Ojala, William H.'
'Britton, Doyle'
'Gougoutas, J. Z.'

_publ_section_title
;
 Packing similarities of three isosteric molecules:
 4,5-dichlorophthalic anhydride, 4,5-dibromophthalic anhydride and
 5,6-dichlorobenzfurazan 1-oxide, including three polymorphs of
 5,6-dichlorobenzfurazan 1-oxide
;
_journal_issue 4
_journal_name_full 'Acta Crystallographica Section B'
_journal_page_first 530
_journal_page_last 542
_journal_paper_doi 10.1107/S0108768199000348
_journal_volume 55
_journal_year 1999
_chemical_formula_sum 'C6 H2 Cl2 N2 O2'
_chemical_formula_weight 205.00
_chemical_name_systematic
;
 5,6-dichlorobenzfurazan-1-oxide
;
_space_group_IT_number 14
_symmetry_cell_setting monoclinic
_symmetry_space_group_name_Hall '-P 2yn'
_symmetry_space_group_name_H-M 'P 1 21/n 1'
_audit_creation_method 'SHELXL plus manual entry'
_cell_angle_alpha 90.00
_cell_angle_beta 98.5630(10)
_cell_angle_gamma 90.00
_cell_formula_units_Z 4
_cell_length_a 7.0679(6)
_cell_length_b 11.7502(9)
_cell_length_c 9.0114(7)
_cell_measurement_reflns_used 3250
_cell_measurement_temperature 173(2)
_cell_measurement_theta_max 25
_cell_measurement_theta_min 2
_cell_volume 740.05(10)
_diffrn_ambient_temperature 173(2)
_diffrn_measurement_device SMART
_diffrn_measurement_method \w
_diffrn_radiation_monochromator graphite
_diffrn_radiation_source 'fine-focus sealed tube'
_diffrn_radiation_type MoK\a
_diffrn_radiation_wavelength 0.71073
_diffrn_reflns_av_R_equivalents 0.016
_diffrn_reflns_av_sigmaI/netI 0.019
_diffrn_reflns_limit_h_max 8
_diffrn_reflns_limit_h_min -8
_diffrn_reflns_limit_k_max 13
_diffrn_reflns_limit_k_min -11
_diffrn_reflns_limit_l_max 10
_diffrn_reflns_limit_l_min -10
_diffrn_reflns_number 3699
_diffrn_reflns_theta_max 25.0
_diffrn_reflns_theta_min 2.87
_diffrn_standards_decay_% <1
_diffrn_standards_interval_time 360
_diffrn_standards_number
;
the first 150 reflections collected were re-collected at the
 end of the data collection
;
_exptl_absorpt_coefficient_mu 0.827
_exptl_absorpt_correction_T_max 0.81
_exptl_absorpt_correction_T_min 0.63
_exptl_absorpt_correction_type 'SADABS (Sheldrick,1996)'
_exptl_crystal_colour yellow
_exptl_crystal_density_diffrn 1.840
_exptl_crystal_density_meas ?
_exptl_crystal_description prism
_exptl_crystal_F_000 408
_exptl_crystal_size_max 0.5
_exptl_crystal_size_mid 0.35
_exptl_crystal_size_min 0.3
_refine_diff_density_max 0.47
_refine_diff_density_min -0.50
_refine_ls_extinction_method none
_refine_ls_goodness_of_fit_all 1.044
_refine_ls_goodness_of_fit_obs 1.093
_refine_ls_hydrogen_treatment 'idealized positions'
_refine_ls_matrix_type full
_refine_ls_number_parameters 218
_refine_ls_number_reflns 1305
_refine_ls_number_restraints 113
_refine_ls_restrained_S_all 1.038
_refine_ls_restrained_S_obs 1.082
_refine_ls_R_factor_all 0.043
_refine_ls_R_factor_obs 0.038
_refine_ls_shift/esd_max 0.03
_refine_ls_shift/esd_mean 0.005
_refine_ls_structure_factor_coef Fsqd
_refine_ls_weighting_details 'w=1/[\s^2^(Fo^2^)+(0.065P)^2^+0.91P] where P=(Fo^2^+2Fc^2^)/3'
_refine_ls_weighting_scheme calc
_refine_ls_wR_factor_all 0.110
_refine_ls_wR_factor_obs 0.106
_reflns_number_observed 1145
_reflns_number_total 1305
_reflns_observed_criterion >2sigma(I)
_cod_data_source_file bk0061.cif
_cod_data_source_block Blt
_cod_depositor_comments
;
The following automatic conversions were performed:

'_refine_ls_weighting_scheme' value 'calc
w=1/[\s^2^(Fo^2^)+(0.065P)^2^+0.91P] where P=(Fo^2^+2Fc^2^)/3' was
changed to 'calc'. New tag '_refine_ls_weighting_details' was
created. The value of the new tag was set to
'w=1/[\s^2^(Fo^2^)+(0.065P)^2^+0.91P] where P=(Fo^2^+2Fc^2^)/3'.

Automatic conversion script
Id: cif_fix_values 3143 2015-03-26 13:38:13Z robertas 
;
_cod_database_code 2002934
_cod_database_fobs_code 2002934

loop_
_symmetry_equiv_pos_as_xyz
'x, y, z'
'-x+1/2, y+1/2, -z+1/2'
'-x, -y, -z'
'x-1/2, -y-1/2, z-1/2'

loop_
_atom_site_aniso_label
_atom_site_aniso_U_11
_atom_site_aniso_U_22
_atom_site_aniso_U_33
_atom_site_aniso_U_12
_atom_site_aniso_U_13
_atom_site_aniso_U_23
C1 0.026(2) 0.021(4) 0.026(2) 0.004(2) 0.0047(13) 0.000(2)
C2 0.023(2) 0.022(3) 0.029(2) 0.002(2) 0.0009(14) -0.004(2)
C3 0.025(2) 0.017(2) 0.038(2) -0.0017(15) -0.0023(14) 0.001(2)
C4 0.0236(13) 0.019(2) 0.029(2) 0.0025(12) 0.0003(11) 0.0056(13)
C5 0.0213(13) 0.015(2) 0.0262(14) 0.0065(12) 0.0021(11) -0.0033(13)
C6 0.0264(14) 0.010(3) 0.038(2) 0.0042(14) 0.0080(13) -0.001(2)
N1 0.033(2) 0.039(3) 0.030(2) -0.003(2) 0.002(2) -0.002(3)
N2 0.030(2) 0.046(3) 0.033(2) -0.001(2) 0.000(2) -0.008(3)
O1 0.060(2) 0.049(2) 0.032(2) -0.013(2) 0.016(2) 0.009(2)
O2 0.039(2) 0.052(3) 0.028(2) -0.007(2) 0.003(2) -0.010(2)
Cl4 0.0363(13) 0.0388(12) 0.0335(10) -0.0063(10) -0.0012(9) 0.0149(9)
Cl5 0.0185(9) 0.0266(10) 0.0271(8) 0.0043(7) 0.0034(6) -0.0104(6)
C21 0.023(2) 0.022(3) 0.028(2) 0.002(2) 0.001(2) -0.003(2)
C22 0.026(2) 0.019(4) 0.026(2) 0.004(2) 0.0050(15) 0.001(2)
C23 0.026(2) 0.008(3) 0.037(2) 0.006(2) 0.0087(14) -0.002(2)
C24 0.0207(14) 0.014(2) 0.0262(15) 0.0070(13) 0.0024(12) -0.0034(14)
C25 0.0237(14) 0.019(2) 0.028(2) 0.0033(14) 0.0003(13) 0.0059(15)
C26 0.025(2) 0.016(3) 0.038(2) -0.002(2) -0.002(2) 0.001(2)
N21 0.024(3) 0.044(4) 0.031(2) -0.002(2) 0.000(2) -0.006(3)
N22 0.033(2) 0.039(4) 0.030(2) -0.003(2) 0.004(2) -0.002(4)
O21 0.048(3) 0.035(3) 0.031(3) -0.009(2) 0.004(3) -0.012(2)
O22 0.029(3) 0.054(4) 0.025(3) -0.011(3) 0.000(2) 0.000(3)
Cl24 0.033(3) 0.043(2) 0.041(2) 0.006(2) 0.0042(15) -0.0134(14)
Cl25 0.037(2) 0.045(2) 0.039(2) -0.006(2) -0.002(2) 0.019(2)

loop_
_atom_site_label
_atom_site_fract_x
_atom_site_fract_y
_atom_site_fract_z
_atom_site_U_iso_or_equiv
_atom_site_thermal_displace_type
_atom_site_calc_flag
_atom_site_refinement_flags
_atom_site_occupancy
_atom_site_disorder_group
_atom_site_type_symbol
C1 0.1896(3) 0.4137(4) -0.2518(6) 0.0242(12) Uani d PDU 0.622(4) 1 C
C2 0.0951(3) 0.3091(3) -0.2555(6) 0.0250(11) Uani d PDU 0.622(4) 1 C
C3 0.0561(5) 0.2584(5) -0.1212(7) 0.0273(10) Uani d PDU 0.622(4) 1 C
H3 -0.0080 0.1873 -0.1213 0.033 Uiso calc P 0.62 1 H
C4 0.1142(6) 0.3157(6) 0.0075(7) 0.0242(8) Uani d PDU 0.622(4) 1 C
C5 0.2121(6) 0.4240(6) 0.0108(7) 0.0211(8) Uani d PDU 0.622(4) 1 C
C6 0.2510(5) 0.4745(5) -0.1173(7) 0.0243(10) Uani d PDU 0.622(4) 1 C
H6 0.3150 0.5456 -0.1165 0.029 Uiso calc P 0.62 1 H
N1 0.2067(4) 0.4407(4) -0.3937(6) 0.0343(11) Uani d PDU 0.622(4) 1 N
N2 0.0517(4) 0.2686(4) -0.3948(6) 0.0363(11) Uani d PDU 0.622(4) 1 N
O1 0.2753(4) 0.5204(3) -0.4562(4) 0.0460(10) Uani d PD 0.622(4) 1 O
O2 0.1195(3) 0.3488(3) -0.4852(4) 0.0401(10) Uani d PD 0.622(4) 1 O
Cl4 0.0718(7) 0.2592(5) 0.1750(5) 0.0368(7) Uani d PDU 0.622(4) 1 Cl
Cl5 0.2816(7) 0.4910(5) 0.1826(4) 0.0241(5) Uani d PDU 0.622(4) 1 Cl
C21 0.1242(4) 0.3440(5) -0.2617(7) 0.0247(13) Uani d PDU 0.378(4) 2 C
C22 0.2116(4) 0.4509(4) -0.2462(7) 0.0237(14) Uani d PDU 0.378(4) 2 C
C23 0.2549(7) 0.5019(6) -0.1032(9) 0.0233(12) Uani d PDU 0.378(4) 2 C
H23 0.3144 0.5744 -0.0904 0.028 Uiso calc P 0.38 2 H
C24 0.2079(9) 0.4425(8) 0.0144(8) 0.0206(9) Uani d PDU 0.378(4) 2 C
C25 0.1173(9) 0.3319(8) -0.0021(8) 0.0240(9) Uani d PDU 0.378(4) 2 C
C26 0.0744(7) 0.2812(6) -0.1388(8) 0.0274(12) Uani d PDU 0.378(4) 2 C
H26 0.0150 0.2086 -0.1511 0.033 Uiso calc P 0.38 2 H
N21 0.1008(5) 0.3173(4) -0.4078(6) 0.0338(14) Uani d PDU 0.378(4) 2 N
N22 0.2445(6) 0.4931(4) -0.3775(7) 0.0340(14) Uani d PDU 0.378(4) 2 N
O21 0.0338(6) 0.2363(4) -0.4847(5) 0.0381(15) Uani d PD 0.378(4) 2 O
O22 0.1769(5) 0.4117(4) -0.4822(5) 0.036(2) Uani d PD 0.378(4) 2 O
Cl24 0.2563(12) 0.4991(10) 0.1915(7) 0.039(2) Uani d PDU 0.378(4) 2 Cl
Cl25 0.0625(13) 0.2623(9) 0.1566(6) 0.0410(14) Uani d PDU 0.378(4) 2 Cl

loop_
_atom_type_symbol
_atom_type_description
_atom_type_scat_dispersion_real
_atom_type_scat_dispersion_imag
_atom_type_scat_source
C C 0.0033 0.0016 'International Tables Vol C Tables 4.2.6.8 and 6.1.1.4'
H H 0.0000 0.0000 'International Tables Vol C Tables 4.2.6.8 and 6.1.1.4'
N N 0.0061 0.0033 'International Tables Vol C Tables 4.2.6.8 and 6.1.1.4'
O O 0.0106 0.0060 'International Tables Vol C Tables 4.2.6.8 and 6.1.1.4'
Cl Cl 0.1484 0.1585 'International Tables Vol C Tables 4.2.6.8 and 6.1.1.4'

loop_
_geom_angle_atom_site_label_1
_geom_angle_atom_site_label_2
_geom_angle_atom_site_label_3
_geom_angle
C2 C1 C6 123.2(6)
C1 C2 C3 120.3(6)
C4 C3 C2 116.9(5)
C3 C4 C5 122.7(7)
C6 C5 C4 121.4(6)
C5 C6 C1 115.5(5)
N1 C1 C2 107.2(5)
N2 C2 C1 112.2(6)
C1 N1 O2 106.1(4)
C2 N2 O2 105.1(4)
N2 O2 N1 109.3(3)
O1 N1 O2 118.2(4)
C5 C4 Cl4 117.9(6)
C4 C5 Cl5 119.1(6)
N1 C1 C6 129.6(5)
N2 C2 C3 127.5(4)
C3 C4 Cl4 119.5(5)
C6 C5 Cl5 119.4(5)
O1 N1 C1 135.7(5)
N21 C21 C22 107.2(5)
N21 C21 C26 129.6(5)
C22 C21 C26 123.2(6)
N22 C22 C21 112.2(6)
N22 C22 C23 127.5(4)
C21 C22 C23 120.3(6)
C24 C23 C22 116.9(5)
C23 C24 C25 122.7(7)
C23 C24 Cl24 119.5(5)
C25 C24 Cl24 117.9(6)
C26 C25 C24 121.4(7)
C26 C25 Cl25 119.4(5)
C24 C25 Cl25 119.1(6)
C25 C26 C21 115.5(5)
O21 N21 C21 135.7(5)
O21 N21 O22 118.2(4)
C21 N21 O22 106.1(4)
C22 N22 O22 105.1(4)
N22 O22 N21 109.4(3)

loop_
_geom_bond_atom_site_label_1
_geom_bond_atom_site_label_2
_geom_bond_distance
C1 C2 1.397(5)
C2 C3 1.413(7)
C3 C4 1.351(8)
C4 C5 1.447(4)
C5 C6 1.361(8)
C1 C6 1.418(7)
C1 N1 1.340(7)
C2 N2 1.335(7)
N1 O1 1.230(5)
N1 O2 1.440(5)
N2 O2 1.377(5)
C4 Cl4 1.716(7)
C5 Cl5 1.740(6)
C21 N21 1.340(7)
C21 C22 1.397(5)
C21 C26 1.418(7)
C22 N22 1.335(7)
C22 C23 1.413(7)
C23 C24 1.351(8)
C24 C25 1.447(4)
C24 Cl24 1.716(7)
C25 C26 1.361(8)
C25 Cl25 1.740(6)
N21 O21 1.230(5)
N21 O22 1.440(5)
N22 O22 1.377(5)
